data_7114937
loop_
_publ_author_name
'Jaska, Cory A.'
'Temple, Karen'
'Lough, Alan J.'
'Manners, Ian'

_publ_section_title
;
 Rhodium-catalyzed formation of boron--nitrogen bonds: a mild route to
 cyclic aminoboranes and borazines
;
_journal_issue 11
_journal_name_full 'Chemical Communications'
_journal_page_first 962
_journal_paper_doi 10.1039/b102361f
_journal_year 2001
_chemical_formula_sum 'C4 H16 B2 N2'
_chemical_formula_weight 113.81
_chemical_name_systematic
; 
? 
;
_space_group_IT_number 2
_symmetry_cell_setting triclinic
_symmetry_space_group_name_Hall '-P 1'
_symmetry_space_group_name_H-M 'P -1'
_atom_sites_solution_hydrogens geom
_atom_sites_solution_primary direct
_atom_sites_solution_secondary difmap
_audit_creation_method SHELXL-97
_cell_angle_alpha 80.372(8)
_cell_angle_beta 81.533(10)
_cell_angle_gamma 65.942(8)
_cell_formula_units_Z 1
_cell_length_a 5.8330(7)
_cell_length_b 6.0290(10)
_cell_length_c 6.2400(10)
_cell_measurement_reflns_used 895
_cell_measurement_temperature 103(1)
_cell_measurement_theta_max 27.51
_cell_measurement_theta_min 3.32
_cell_volume 196.80(5)
_computing_cell_refinement 'Denzo-SMN (Otwinowski & Minor, 1997)'
_computing_data_reduction 'Denzo-SMN (Otwinowski & Minor, 1997)'
_computing_molecular_graphics 'Bruker SHELXTL V5.1'
_computing_publication_material 'Bruker SHELXTL V5.1'
_computing_structure_refinement 'Bruker SHELXTL V5.1'
_computing_structure_solution 'Bruker SHELXTL V5.1'
_diffrn_ambient_temperature 103(1)
_diffrn_detector_area_resol_mean 9
_diffrn_measured_fraction_theta_full 0.989
_diffrn_measured_fraction_theta_max 0.989
_diffrn_measurement_device_type Kappa-CCD
_diffrn_measurement_method '\w scans and \f scans with \k offsets'
_diffrn_radiation_monochromator graphite
_diffrn_radiation_source 'fine-focus sealed tube'
_diffrn_radiation_type MoK\a
_diffrn_radiation_wavelength 0.71070
_diffrn_reflns_av_R_equivalents 0.069
_diffrn_reflns_av_sigmaI/netI 0.0886
_diffrn_reflns_limit_h_max 7
_diffrn_reflns_limit_h_min -7
_diffrn_reflns_limit_k_max 7
_diffrn_reflns_limit_k_min -6
_diffrn_reflns_limit_l_max 8
_diffrn_reflns_limit_l_min -7
_diffrn_reflns_number 3782
_diffrn_reflns_theta_full 27.51
_diffrn_reflns_theta_max 27.51
_diffrn_reflns_theta_min 3.32
_diffrn_standards_decay_% none
_exptl_absorpt_coefficient_mu 0.055
_exptl_absorpt_correction_T_max 0.9864
_exptl_absorpt_correction_T_min 0.9837
_exptl_absorpt_correction_type multi-scan
_exptl_absorpt_process_details 'Denzo-SMN (Otwinowski & Minor, 1997)'
_exptl_crystal_colour colourless
_exptl_crystal_density_diffrn 0.960
_exptl_crystal_density_method 'not measured'
_exptl_crystal_description 'cut needle'
_exptl_crystal_F_000 64
_exptl_crystal_size_max 0.30
_exptl_crystal_size_mid 0.30
_exptl_crystal_size_min 0.25
_refine_diff_density_max 0.499
_refine_diff_density_min -0.261
_refine_diff_density_rms 0.092
_refine_ls_extinction_coef 0.05(12)
_refine_ls_extinction_expression Fc^*^=kFc[1+0.001xFc^2^\l^3^/sin(2\q)]^-1/4^
_refine_ls_extinction_method SHELXL
_refine_ls_goodness_of_fit_ref 1.162
_refine_ls_hydrogen_treatment constr
_refine_ls_matrix_type full
_refine_ls_number_parameters 40
_refine_ls_number_reflns 895
_refine_ls_number_restraints 0
_refine_ls_restrained_S_all 1.162
_refine_ls_R_factor_all 0.1209
_refine_ls_R_factor_gt 0.0963
_refine_ls_shift/su_max 0.000
_refine_ls_shift/su_mean 0.000
_refine_ls_structure_factor_coef Fsqd
_refine_ls_weighting_details 'calc w=1/[\s^2^(Fo^2^)+(0.0986P)^2^+0.3873P] where P=(Fo^2^+2Fc^2^)/3'
_refine_ls_weighting_scheme calc
_refine_ls_wR_factor_gt 0.2866
_refine_ls_wR_factor_ref 0.3002
_reflns_number_gt 653
_reflns_number_total 895
_reflns_threshold_expression '>2sigma(I) computing_data_collection Collect (Nonius BV, 1997-2000)'
_cod_data_source_file b102361f.txt
_cod_data_source_block k99254
_cod_depositor_comments
;
The following automatic conversions were performed:

'_symmetry_cell_setting' value 'Triclinic' changed to 'triclinic'
according to
/usr/data/users/saulius/automatic-downloads/retrospective/RSC/lib/dictionaries/cif_core.dic
dictionary named 'cif_core.dic' version 2.4.2 from 2011-04-26.

Automatic conversion script
Id: cif_fix_values 2281 2013-09-26 08:29:07Z andrius 
;
_cod_original_sg_symbol_H-M P-1
_cod_database_code 7114937

loop_
_symmetry_equiv_pos_as_xyz
'x, y, z'
'-x, -y, -z'

loop_
_atom_site_label
_atom_site_type_symbol
_atom_site_fract_x
_atom_site_fract_y
_atom_site_fract_z
_atom_site_U_iso_or_equiv
_atom_site_adp_type
_atom_site_occupancy
_atom_site_symmetry_multiplicity
_atom_site_calc_flag
_atom_site_refinement_flags
N1 N 0.4762(5) 0.1407(5) 0.8438(4) 0.0246(8) Uani 1 1 d .
C2 C 0.6831(7) 0.1655(7) 0.6884(6) 0.0344(10) Uani 1 1 d .
H2A H 0.6610 0.1411 0.5426 0.052 Uiso 1 1 calc R
H2B H 0.8446 0.0425 0.7349 0.052 Uiso 1 1 calc R
H2C H 0.6813 0.3294 0.6843 0.052 Uiso 1 1 calc R
C1 C 0.2338(6) 0.3263(6) 0.7714(6) 0.0323(10) Uani 1 1 d .
H1A H 0.2331 0.4900 0.7656 0.048 Uiso 1 1 calc R
H1B H 0.0953 0.3118 0.8746 0.048 Uiso 1 1 calc R
H1C H 0.2124 0.3001 0.6261 0.048 Uiso 1 1 calc R
B1 B 0.4865(8) -0.1309(7) 0.9062(6) 0.0291(10) Uani 1 1 d .
H1D H 0.3276 -0.1441 0.8859 0.035 Uiso 1 1 calc R
H1E H 0.6315 -0.2532 0.8292 0.035 Uiso 1 1 calc R

loop_
_atom_site_aniso_label
_atom_site_aniso_U_11
_atom_site_aniso_U_22
_atom_site_aniso_U_33
_atom_site_aniso_U_23
_atom_site_aniso_U_13
_atom_site_aniso_U_12
N1 0.0267(14) 0.0252(15) 0.0226(15) -0.0024(10) -0.0037(10) -0.0106(11)
C2 0.037(2) 0.041(2) 0.0306(19) -0.0067(15) 0.0014(15) -0.0207(16)
C1 0.0333(19) 0.0287(18) 0.0338(19) -0.0040(14) -0.0095(14) -0.0088(14)
B1 0.039(2) 0.0257(19) 0.0254(19) -0.0044(14) -0.0055(15) -0.0141(16)

loop_
_atom_type_symbol
_atom_type_description
_atom_type_scat_dispersion_real
_atom_type_scat_dispersion_imag
_atom_type_scat_source
C C 0.0033 0.0016 'International Tables Vol C Tables 4.2.6.8 and 6.1.1.4'
H H 0.0000 0.0000 'International Tables Vol C Tables 4.2.6.8 and 6.1.1.4'
N N 0.0061 0.0033 'International Tables Vol C Tables 4.2.6.8 and 6.1.1.4'
B B 0.0013 0.0007 'International Tables Vol C Tables 4.2.6.8 and 6.1.1.4'

loop_
_geom_angle_atom_site_label_1
_geom_angle_atom_site_label_2
_geom_angle_atom_site_label_3
_geom_angle
_geom_angle_site_symmetry_1
_geom_angle_site_symmetry_3
C2 N1 C1 109.0(3) . .
C2 N1 B1 114.6(3) . 2_657
C1 N1 B1 114.8(3) . 2_657
C2 N1 B1 115.6(3) . .
C1 N1 B1 115.4(3) . .
B1 N1 B1 86.3(2) 2_657 .
N1 B1 N1 93.7(2) 2_657 .

loop_
_geom_bond_atom_site_label_1
_geom_bond_atom_site_label_2
_geom_bond_distance
_geom_bond_site_symmetry_2
N1 C2 1.474(4) .
N1 C1 1.478(4) .
N1 B1 1.595(4) 2_657
N1 B1 1.596(4) .
B1 N1 1.595(4) 2_657
